data_2237462
loop_
_publ_author_name
'Amimoto, Kiichi'
'Nishiguchi, Hiromitsu'

_publ_section_title
;
 A polymorph of 2,4-dinitrophenylhydrazine
;
_journal_coeditor_code DS2226
_journal_issue 3
_journal_name_full 'Acta Crystallographica Section E'
_journal_page_first o425
_journal_paper_doi 10.1107/S1600536813004571
_journal_volume 69
_journal_year 2013
_chemical_formula_iupac 'C6 H6 N4 O4'
_chemical_formula_moiety 'C6 H6 N4 O4'
_chemical_formula_sum 'C6 H6 N4 O4'
_chemical_formula_weight 198.15
_chemical_name_systematic
;
2,4-Dinitrophenylhydrazine
;
_space_group_IT_number 9
_symmetry_cell_setting monoclinic
_symmetry_space_group_name_Hall 'C -2yc'
_symmetry_space_group_name_H-M 'C 1 c 1'
_atom_sites_solution_hydrogens geom
_atom_sites_solution_primary direct
_atom_sites_solution_secondary difmap
_cell_angle_alpha 90.000(5)
_cell_angle_beta 123.315(5)
_cell_angle_gamma 90.000(5)
_cell_formula_units_Z 4
_cell_length_a 12.697(5)
_cell_length_b 9.179(5)
_cell_length_c 7.662(5)
_cell_measurement_reflns_used 1986
_cell_measurement_temperature 90(2)
_cell_measurement_theta_max 28.7664
_cell_measurement_theta_min 2.9343
_cell_volume 746.2(7)
_computing_cell_refinement 'SAINT (Bruker, 2009)'
_computing_data_collection 'APEX2 (Bruker, 2009)'
_computing_data_reduction 'SAINT (Bruker, 2009)'
_computing_molecular_graphics
;
<i>Mercury</i> (Macrae <i>et al.</i>, 2008) and
ORTEP-3 for Windows (Farrugia, 2012)
;
_computing_publication_material 'WinGX (Farrugia, 2012) and publCIF (Westrip, 2010)'
_computing_structure_refinement 'SHELXL97 (Sheldrick, 2008)'
_computing_structure_solution 'SIR92 (Altomare <i>et al.</i>, 1994)'
_diffrn_ambient_temperature 90(2)
_diffrn_detector_area_resol_mean 8.333
_diffrn_measured_fraction_theta_full 0.992
_diffrn_measured_fraction_theta_max 0.912
_diffrn_measurement_device_type 'Bruker SMART APEX CCD area-detector'
_diffrn_measurement_method 'phi and omega scan'
_diffrn_radiation_monochromator graphite
_diffrn_radiation_source 'fine-focus sealed tube'
_diffrn_radiation_type 'Mo K\a'
_diffrn_radiation_wavelength 0.71069
_diffrn_reflns_av_R_equivalents 0.0191
_diffrn_reflns_limit_h_max 10
_diffrn_reflns_limit_h_min -17
_diffrn_reflns_limit_k_max 11
_diffrn_reflns_limit_k_min -10
_diffrn_reflns_limit_l_max 9
_diffrn_reflns_limit_l_min -9
_diffrn_reflns_number 1878
_diffrn_reflns_theta_full 25
_diffrn_reflns_theta_max 28.9
_diffrn_reflns_theta_min 2.93
_exptl_absorpt_coefficient_mu 0.151
_exptl_absorpt_correction_type none
_exptl_crystal_colour red
_exptl_crystal_density_diffrn 1.764
_exptl_crystal_density_method 'not measured'
_exptl_crystal_description block
_exptl_crystal_F_000 408
_exptl_crystal_size_max 0.3
_exptl_crystal_size_mid 0.2
_exptl_crystal_size_min 0.15
_refine_diff_density_max 0.249
_refine_diff_density_min -0.169
_refine_ls_extinction_method none
_refine_ls_goodness_of_fit_ref 1.062
_refine_ls_hydrogen_treatment refall
_refine_ls_matrix_type full
_refine_ls_number_parameters 151
_refine_ls_number_reflns 1433
_refine_ls_number_restraints 2
_refine_ls_restrained_S_all 1.061
_refine_ls_R_factor_all 0.0271
_refine_ls_R_factor_gt 0.027
_refine_ls_shift/su_max 0
_refine_ls_shift/su_mean 0
_refine_ls_structure_factor_coef Fsqd
_refine_ls_weighting_details 'calc w=1/[\s^2^(Fo^2^)+(0.0446P)^2^+0.1782P] where P=(Fo^2^+2Fc^2^)/3'
_refine_ls_weighting_scheme calc
_refine_ls_wR_factor_ref 0.0722
_reflns_number_gt 1424
_reflns_number_total 1433
_reflns_threshold_expression >2sigma(I)
_cod_data_source_file ds2226.cif
_cod_data_source_block I
_cod_original_sg_symbol_H-M 'C c'
_cod_database_code 2237462
_cod_database_fobs_code 2237462

loop_
_symmetry_equiv_pos_as_xyz
'x, y, z'
'x, -y, z+1/2'
'x+1/2, y+1/2, z'
'x+1/2, -y+1/2, z+1/2'

loop_
_atom_site_type_symbol
_atom_site_label
_atom_site_fract_x
_atom_site_fract_y
_atom_site_fract_z
_atom_site_U_iso_or_equiv
_atom_site_adp_type
_atom_site_calc_flag
_atom_site_occupancy
C C1 0.22967(12) 0.03156(15) 0.6894(2) 0.0099(3) Uani d 1
C C2 0.33423(13) 0.08580(17) 0.8822(2) 0.0111(3) Uani d 1
C C3 0.35605(13) 0.23444(16) 0.9232(2) 0.0113(3) Uani d 1
C C4 0.27641(14) 0.33162(17) 0.7701(2) 0.0121(3) Uani d 1
C C5 0.17463(14) 0.28510(15) 0.5739(2) 0.0126(3) Uani d 1
C C6 0.15142(14) 0.13877(16) 0.5363(2) 0.0126(3) Uani d 1
N N1 0.42299(11) -0.00982(14) 1.04810(18) 0.0107(2) Uani d 1
N N2 0.30055(12) 0.48633(14) 0.8159(2) 0.0127(3) Uani d 1
N N3 0.20280(12) -0.11032(13) 0.6487(2) 0.0125(2) Uani d 1
N N4 0.09528(12) -0.15491(14) 0.4547(2) 0.0145(3) Uani d 1
O O1 0.41196(11) -0.14375(11) 1.01911(17) 0.0148(2) Uani d 1
O O2 0.50714(11) 0.04357(13) 1.21641(18) 0.0167(2) Uani d 1
O O3 0.38720(12) 0.52367(12) 0.99101(19) 0.0191(3) Uani d 1
O O4 0.23265(12) 0.57352(12) 0.67622(19) 0.0212(3) Uani d 1
H H3 0.431(2) 0.268(2) 1.060(3) 0.008(4) Uiso d 1
H H3N 0.252(3) -0.162(3) 0.746(4) 0.019(5) Uiso d 1
H H5 0.118(2) 0.350(2) 0.464(4) 0.020(5) Uiso d 1
H H4NA 0.033(2) -0.171(2) 0.476(4) 0.028(5) Uiso d 1
H H4NB 0.116(3) -0.253(3) 0.422(5) 0.037(7) Uiso d 1
H H6 0.082(2) 0.110(3) 0.414(4) 0.020(5) Uiso d 1

loop_
_atom_site_aniso_label
_atom_site_aniso_U_11
_atom_site_aniso_U_22
_atom_site_aniso_U_33
_atom_site_aniso_U_12
_atom_site_aniso_U_13
_atom_site_aniso_U_23
C1 0.0112(7) 0.0085(7) 0.0118(7) 0.0013(4) 0.0074(6) 0.0009(5)
C2 0.0126(7) 0.0085(7) 0.0138(6) 0.0015(5) 0.0082(6) 0.0013(5)
C3 0.0122(7) 0.0096(6) 0.0133(7) 0.0002(5) 0.0078(6) 0.0002(5)
C4 0.0144(8) 0.0070(7) 0.0169(7) 0.0009(5) 0.0100(6) 0.0011(5)
C5 0.0147(7) 0.0090(6) 0.0149(7) 0.0041(5) 0.0087(6) 0.0045(5)
C6 0.0139(7) 0.0103(7) 0.0147(6) 0.0005(5) 0.0085(6) 0.0005(5)
N1 0.0114(6) 0.0086(5) 0.0111(6) 0.0013(4) 0.0057(5) 0.0016(4)
N2 0.0137(6) 0.0072(5) 0.0178(6) 0.0008(5) 0.0089(5) 0.0008(5)
N3 0.0138(6) 0.0086(5) 0.0134(6) 0.0000(5) 0.0064(5) 0.0005(5)
N4 0.0137(6) 0.0108(5) 0.0141(6) -0.0013(4) 0.0047(5) -0.0028(4)
O1 0.0171(5) 0.0067(4) 0.0201(6) 0.0020(4) 0.0099(5) 0.0019(4)
O2 0.0174(5) 0.0111(5) 0.0149(5) 0.0001(4) 0.0046(4) 0.0012(4)
O3 0.0208(6) 0.0101(6) 0.0228(7) -0.0019(4) 0.0098(5) -0.0013(4)
O4 0.0255(7) 0.0078(5) 0.0233(7) 0.0026(4) 0.0089(6) 0.0033(4)

loop_
_atom_type_symbol
_atom_type_description
_atom_type_scat_dispersion_real
_atom_type_scat_dispersion_imag
_atom_type_scat_source
C C 0.0033 0.0016 'International Tables Vol C Tables 4.2.6.8 and 6.1.1.4'
H H 0 0 'International Tables Vol C Tables 4.2.6.8 and 6.1.1.4'
N N 0.0061 0.0033 'International Tables Vol C Tables 4.2.6.8 and 6.1.1.4'
O O 0.0106 0.006 'International Tables Vol C Tables 4.2.6.8 and 6.1.1.4'

loop_
_geom_angle_atom_site_label_1
_geom_angle_atom_site_label_2
_geom_angle_atom_site_label_3
_geom_angle
N3 C1 C2 123.59(13)
N3 C1 C6 120.28(13)
C2 C1 C6 116.12(13)
C3 C2 C1 122.10(13)
C3 C2 N1 115.77(13)
C1 C2 N1 122.12(13)
C4 C3 C2 118.74(14)
C4 C3 H3 121.4(12)
C2 C3 H3 119.8(12)
C3 C4 C5 121.90(14)
C3 C4 N2 117.94(13)
C5 C4 N2 120.16(12)
C6 C5 C4 119.14(13)
C6 C5 H5 117.0(14)
C4 C5 H5 123.8(14)
C5 C6 C1 121.93(14)
C5 C6 H6 118.7(15)
C1 C6 H6 119.3(15)
O2 N1 O1 121.72(12)
O2 N1 C2 119.11(13)
O1 N1 C2 119.16(12)
O3 N2 O4 123.23(13)
O3 N2 C4 118.69(11)
O4 N2 C4 118.08(12)
C1 N3 N4 120.02(12)
C1 N3 H3N 113.0(17)
N4 N3 H3N 126.9(17)
N3 N4 H4NA 106.8(15)
N3 N4 H4NB 106.4(17)
H4NA N4 H4NB 106(2)

loop_
_geom_bond_atom_site_label_1
_geom_bond_atom_site_label_2
_geom_bond_distance
C1 N3 1.3389(18)
C1 C2 1.428(2)
C1 C6 1.4320(19)
C2 C3 1.393(2)
C2 N1 1.4430(19)
C3 C4 1.3753(19)
C3 H3 1.01(2)
C4 C5 1.407(2)
C4 N2 1.4545(18)
C5 C6 1.371(2)
C5 H5 0.96(2)
C6 H6 0.90(2)
N1 O2 1.2374(17)
N1 O1 1.2434(17)
N2 O3 1.2273(19)
N2 O4 1.2312(18)
N3 N4 1.4181(18)
N3 H3N 0.81(3)
N4 H4NA 0.91(2)
N4 H4NB 1.01(3)

loop_
_geom_hbond_atom_site_label_D
_geom_hbond_atom_site_label_H
_geom_hbond_atom_site_label_A
_geom_hbond_site_symmetry_A
_geom_hbond_distance_DH
_geom_hbond_distance_HA
_geom_hbond_distance_DA
_geom_hbond_angle_DHA
N3 H3N O4 1_545 0.81(3) 2.47(3) 2.919(3) 116(2)
N4 H4NA O1 4_444 0.90(3) 2.43(3) 3.215(3) 145.1(17)
N4 H4NA O3 4_454 0.90(3) 2.35(3) 3.052(3) 135.0(15)
N4 H4NB O4 1_545 1.01(3) 2.31(3) 2.981(3) 123(2)
N4 H4NB O2 3_444 1.01(3) 2.34(3) 3.163(3) 138(3)
N4 H4NB Cg 2_555 1.01(3) 2.91(4) 3.306(3) 104(2)

loop_
_cod_related_entry_id
_cod_related_entry_database
_cod_related_entry_code
1 ChemSpider 3001507
